data_9011151
loop_
_publ_author_name
'Fleet, M. E.'

_publ_section_title
;
 The crystal structure of paratacamite, Cu2(OH)3Cl
 Sample: Ordered structure, considered to be the true structure
;
_journal_name_full 'Acta Crystallographica, Section B'
_journal_page_first 183
_journal_page_last 187
_journal_paper_doi 10.1107/S0567740875002324
_journal_volume 31
_journal_year 1975
_chemical_formula_sum 'Cl Cu2 H3 O3'
_chemical_name_mineral Paratacamite
_space_group_IT_number 148
_symmetry_space_group_name_Hall '-R 3'
_symmetry_space_group_name_H-M 'R -3 :H'
_cell_angle_alpha 90
_cell_angle_beta 90
_cell_angle_gamma 120
_cell_formula_units_Z 24
_cell_length_a 13.654
_cell_length_b 13.654
_cell_length_c 14.041
_cell_volume 2266.984
_database_code_amcsd 0009525
_exptl_crystal_density_diffrn 3.754
_cod_duplicate_entry 9007602
_cod_original_sg_symbol_H-M 'R -3'
_cod_original_formula_sum 'Cu2 (O3 Cl) H3'
_cod_database_code 9011151

loop_
_symmetry_equiv_pos_as_xyz
x,y,z
2/3+x,1/3+y,1/3+z
1/3+x,2/3+y,2/3+z
y,-x+y,-z
2/3+y,1/3-x+y,1/3-z
1/3+y,2/3-x+y,2/3-z
-x+y,-x,z
2/3-x+y,1/3-x,1/3+z
1/3-x+y,2/3-x,2/3+z
-x,-y,-z
2/3-x,1/3-y,1/3-z
1/3-x,2/3-y,2/3-z
-y,x-y,z
2/3-y,1/3+x-y,1/3+z
1/3-y,2/3+x-y,2/3+z
x-y,x,-z
2/3+x-y,1/3+x,1/3-z
1/3+x-y,2/3+x,2/3-z

loop_
_atom_site_aniso_label
_atom_site_aniso_U_11
_atom_site_aniso_U_22
_atom_site_aniso_U_33
_atom_site_aniso_U_12
_atom_site_aniso_U_13
_atom_site_aniso_U_23
Cu2 0.01126 0.01303 0.01019 0.00616 0.00008 -0.00143
Cu3 0.01268 0.01105 0.01998 0.00666 -0.00093 0.00160
Cu4 0.01027 0.00949 0.01069 0.00453 -0.00160 -0.00093

loop_
_atom_site_label
_atom_site_fract_x
_atom_site_fract_y
_atom_site_fract_z
_atom_site_U_iso_or_equiv
_atom_site_type_symbol
_atom_site_attached_hydrogens
Cu1 0.00000 0.00000 0.50000 0.00874 Cu 0
Cu2 0.50000 0.50000 0.50000 ? Cu 0
Cu3 0.41330 0.33020 0.33180 ? Cu 0
Cu4 0.41190 0.57780 0.33260 ? Cu 0
O-H1 0.55930 0.61800 0.40470 0.00735 O 1
O-H2 0.56400 0.43220 0.39080 0.00975 O 1
O-H3 0.36660 0.42840 0.39050 0.03179 O 1
O-H4 0.06430 0.12550 0.39210 0.01343 O 1
Cl1 0.00000 0.00000 0.19540 0.01507 Cl 0
Cl2 0.50040 0.50260 0.19330 0.01494 Cl 0

loop_
_cod_changelog_entry_id
_cod_changelog_entry_author
_cod_changelog_entry_date
_cod_changelog_entry_text
1
;cod-tools version 3.8.0
Id: cif_guess_AMCSD_atom_types 9574 2023-05-10 09:00:05Z saulius
;
2023-05-10T18:52:59+03:00
;Derived atom types and hydrogen counts
from atom names that follow the AMCSD naming convention
(Wat == water, O-H == hydroxyl).
;

loop_
_cod_related_entry_id
_cod_related_entry_database
_cod_related_entry_code
1 AMCSD 0009525
